data_7049088
loop_
_publ_author_name
'Bulatov, Evgeny'
'Haukka, Matti'

_publ_section_title
;
 Non-conventional synthesis and photophysical studies of platinum(ii)
 complexes with methylene bridged 2,2'-dipyridylamine derivatives.
;
_journal_issue 10
_journal_name_full 'Dalton transactions (Cambridge, England : 2003)'
_journal_page_first 3369
_journal_page_last 3379
_journal_paper_doi 10.1039/c8dt03912g
_journal_volume 48
_journal_year 2019
_chemical_formula_moiety 'C24 H20 N5 O4, Br'
_chemical_formula_sum 'C24 H20 Br N5 O4'
_chemical_formula_weight 522.36
_space_group_crystal_system monoclinic
_space_group_IT_number 14
_space_group_name_Hall '-P 2ybc'
_space_group_name_H-M_alt 'P 1 21/c 1'
_symmetry_space_group_name_Hall '-P 2ybc'
_symmetry_space_group_name_H-M 'P 1 21/c 1'
_atom_sites_solution_hydrogens geom
_audit_creation_date 2018-06-15
_audit_creation_method
;
Olex2 1.2
(compiled 2015.09.30 svn.r3233 for OlexSys, GUI svn.r5103)
;
_audit_update_record
;
2018-09-21 deposited with the CCDC.
2019-02-12 downloaded from the CCDC.
;
_cell_angle_alpha 90
_cell_angle_beta 91.5826(5)
_cell_angle_gamma 90
_cell_formula_units_Z 4
_cell_length_a 8.23630(4)
_cell_length_b 14.82926(10)
_cell_length_c 18.24598(11)
_cell_measurement_reflns_used 21103
_cell_measurement_temperature 123.01(10)
_cell_measurement_theta_max 75.6810
_cell_measurement_theta_min 3.8190
_cell_volume 2227.68(2)
_computing_cell_refinement
;
CrysAlisPro, Agilent Technologies,
Version 1.171.36.32 (release 02-08-2013 CrysAlis171 .NET)
(compiled Aug  2 2013,16:46:58)
;
_computing_data_collection
;
CrysAlisPro, Agilent Technologies,
Version 1.171.36.32 (release 02-08-2013 CrysAlis171 .NET)
(compiled Aug  2 2013,16:46:58)
;
_computing_data_reduction
;
CrysAlisPro, Agilent Technologies,
Version 1.171.36.32 (release 02-08-2013 CrysAlis171 .NET)
(compiled Aug  2 2013,16:46:58)
;
_computing_molecular_graphics 'Olex2 (Dolomanov et al., 2009)'
_computing_publication_material 'Olex2 (Dolomanov et al., 2009)'
_computing_structure_refinement 'ShelXL (Sheldrick, 2015)'
_computing_structure_solution 'ShelXT (Sheldrick, 2015)'
_diffrn_ambient_temperature 123.01(10)
_diffrn_detector_area_resol_mean 5.1977
_diffrn_measured_fraction_theta_full 1.000
_diffrn_measured_fraction_theta_max 0.996
_diffrn_measurement_details
;
#__ type_ start__ end____ width___ exp.time_
  1 omega -113.00  -22.00   1.0000    3.0000
omega____ theta____ kappa____ phi______ frames
    -      -41.1176  -77.0000 -150.0000 91

#__ type_ start__ end____ width___ exp.time_
  2 omega  -41.00   32.00   1.0000    3.0000
omega____ theta____ kappa____ phi______ frames
    -      -41.1176   37.0000 -180.0000 73

#__ type_ start__ end____ width___ exp.time_
  3 omega -104.00  -13.00   1.0000    3.0000
omega____ theta____ kappa____ phi______ frames
    -      -41.1176  -77.0000  120.0000 91

#__ type_ start__ end____ width___ exp.time_
  4 omega -113.00  -26.00   1.0000    3.0000
omega____ theta____ kappa____ phi______ frames
    -      -41.1176  -37.0000    0.0000 87

#__ type_ start__ end____ width___ exp.time_
  5 omega -100.00  -65.00   1.0000    3.0000
omega____ theta____ kappa____ phi______ frames
    -      -41.1176 -152.0000 -146.0000 35

#__ type_ start__ end____ width___ exp.time_
  6 omega   67.00   92.00   1.0000    3.0000
omega____ theta____ kappa____ phi______ frames
    -       41.1176   37.0000  -30.0000 25

#__ type_ start__ end____ width___ exp.time_
  7 omega  124.00  159.00   1.0000    9.0000
omega____ theta____ kappa____ phi______ frames
    -      112.0000  111.0000  120.0000 35

#__ type_ start__ end____ width___ exp.time_
  8 omega   82.00  108.00   1.0000    9.0000
omega____ theta____ kappa____ phi______ frames
    -      112.0000  -94.0000    0.0000 26

#__ type_ start__ end____ width___ exp.time_
  9 omega   92.00  138.00   1.0000    9.0000
omega____ theta____ kappa____ phi______ frames
    -      112.0000   45.0000  -90.0000 46

#__ type_ start__ end____ width___ exp.time_
 10 omega   74.00   99.00   1.0000    9.0000
omega____ theta____ kappa____ phi______ frames
    -      112.0000  -45.0000   30.0000 25

#__ type_ start__ end____ width___ exp.time_
 11 omega   68.00  116.00   1.0000    9.0000
omega____ theta____ kappa____ phi______ frames
    -      112.0000 -111.0000  150.0000 48

#__ type_ start__ end____ width___ exp.time_
 12 omega   70.00   95.00   1.0000    9.0000
omega____ theta____ kappa____ phi______ frames
    -      112.0000  -45.0000 -120.0000 25

#__ type_ start__ end____ width___ exp.time_
 13 omega   74.00   99.00   1.0000    9.0000
omega____ theta____ kappa____ phi______ frames
    -      112.0000  -45.0000  120.0000 25

#__ type_ start__ end____ width___ exp.time_
 14 omega   35.00   61.00   1.0000    9.0000
omega____ theta____ kappa____ phi______ frames
    -      112.0000  -94.0000  -90.0000 26

#__ type_ start__ end____ width___ exp.time_
 15 omega   46.00   72.00   1.0000    9.0000
omega____ theta____ kappa____ phi______ frames
    -      112.0000  -45.0000   30.0000 26

#__ type_ start__ end____ width___ exp.time_
 16 omega   33.00   59.00   1.0000    9.0000
omega____ theta____ kappa____ phi______ frames
    -      112.0000  -94.0000    0.0000 26

#__ type_ start__ end____ width___ exp.time_
 17 omega   54.00   80.00   1.0000    9.0000
omega____ theta____ kappa____ phi______ frames
    -      112.0000  -77.0000   30.0000 26

#__ type_ start__ end____ width___ exp.time_
 18 omega  101.00  142.00   1.0000    9.0000
omega____ theta____ kappa____ phi______ frames
    -      112.0000  111.0000 -150.0000 41

#__ type_ start__ end____ width___ exp.time_
 19 omega  113.00  142.00   1.0000    9.0000
omega____ theta____ kappa____ phi______ frames
    -      112.0000  -77.0000   30.0000 29

#__ type_ start__ end____ width___ exp.time_
 20 omega   83.00  112.00   1.0000    9.0000
omega____ theta____ kappa____ phi______ frames
    -      112.0000 -111.0000 -120.0000 29

#__ type_ start__ end____ width___ exp.time_
 21 omega   88.00  114.00   1.0000    9.0000
omega____ theta____ kappa____ phi______ frames
    -      112.0000 -111.0000    0.0000 26

#__ type_ start__ end____ width___ exp.time_
 22 omega   59.00   91.00   1.0000    9.0000
omega____ theta____ kappa____ phi______ frames
    -      112.0000  -30.0000  -30.0000 32

#__ type_ start__ end____ width___ exp.time_
 23 omega  117.00  148.00   1.0000    9.0000
omega____ theta____ kappa____ phi______ frames
    -      112.0000  178.0000 -150.0000 31

#__ type_ start__ end____ width___ exp.time_
 24 omega   43.00   76.00   1.0000    9.0000
omega____ theta____ kappa____ phi______ frames
    -      112.0000  -30.0000   60.0000 33

#__ type_ start__ end____ width___ exp.time_
 25 omega   68.00  114.00   1.0000    9.0000
omega____ theta____ kappa____ phi______ frames
    -      112.0000 -111.0000   90.0000 46

#__ type_ start__ end____ width___ exp.time_
 26 omega   98.00  142.00   1.0000    9.0000
omega____ theta____ kappa____ phi______ frames
    -      112.0000   45.0000   60.0000 44

#__ type_ start__ end____ width___ exp.time_
 27 omega  152.00  177.00   1.0000    9.0000
omega____ theta____ kappa____ phi______ frames
    -      112.0000   96.0000 -158.0000 25

#__ type_ start__ end____ width___ exp.time_
 28 omega   39.00   98.00   1.0000    9.0000
omega____ theta____ kappa____ phi______ frames
    -      112.0000  -45.0000 -180.0000 59

#__ type_ start__ end____ width___ exp.time_
 29 omega   93.00  119.00   1.0000    9.0000
omega____ theta____ kappa____ phi______ frames
    -      112.0000   30.0000    0.0000 26

#__ type_ start__ end____ width___ exp.time_
 30 omega  143.00  175.00   1.0000    9.0000
omega____ theta____ kappa____ phi______ frames
    -      112.0000   30.0000    0.0000 32

#__ type_ start__ end____ width___ exp.time_
 31 omega  109.00  145.00   1.0000    9.0000
omega____ theta____ kappa____ phi______ frames
    -      112.0000  -15.0000   90.0000 36

#__ type_ start__ end____ width___ exp.time_
 32 omega   36.00   70.00   1.0000    9.0000
omega____ theta____ kappa____ phi______ frames
    -      112.0000  -94.0000 -180.0000 34

#__ type_ start__ end____ width___ exp.time_
 33 omega  134.00  159.00   1.0000    9.0000
omega____ theta____ kappa____ phi______ frames
    -      112.0000   30.0000  -60.0000 25

#__ type_ start__ end____ width___ exp.time_
 34 omega   30.00   67.00   1.0000    9.0000
omega____ theta____ kappa____ phi______ frames
    -      112.0000  -94.0000  120.0000 37

#__ type_ start__ end____ width___ exp.time_
 35 omega   83.00  108.00   1.0000    9.0000
omega____ theta____ kappa____ phi______ frames
    -      112.0000  -94.0000 -180.0000 25

#__ type_ start__ end____ width___ exp.time_
 36 omega   70.00  115.00   1.0000    9.0000
omega____ theta____ kappa____ phi______ frames
    -      112.0000 -111.0000  -90.0000 45

#__ type_ start__ end____ width___ exp.time_
 37 omega   60.00   95.00   1.0000    9.0000
omega____ theta____ kappa____ phi______ frames
    -      112.0000  -94.0000  150.0000 35

#__ type_ start__ end____ width___ exp.time_
 38 omega  101.00  148.00   1.0000    9.0000
omega____ theta____ kappa____ phi______ frames
    -      112.0000  111.0000 -120.0000 47

#__ type_ start__ end____ width___ exp.time_
 39 omega  112.00  178.00   1.0000    9.0000
omega____ theta____ kappa____ phi______ frames
    -      112.0000  111.0000  -60.0000 66

#__ type_ start__ end____ width___ exp.time_
 40 omega  134.00  176.00   1.0000    9.0000
omega____ theta____ kappa____ phi______ frames
    -      112.0000  111.0000  150.0000 42

#__ type_ start__ end____ width___ exp.time_
 41 omega   79.00  105.00   1.0000    9.0000
omega____ theta____ kappa____ phi______ frames
    -      112.0000  178.0000 -120.0000 26

#__ type_ start__ end____ width___ exp.time_
 42 omega  110.00  135.00   1.0000    9.0000
omega____ theta____ kappa____ phi______ frames
    -      112.0000  178.0000 -120.0000 25

#__ type_ start__ end____ width___ exp.time_
 43 omega   38.00   90.00   1.0000    9.0000
omega____ theta____ kappa____ phi______ frames
    -      112.0000  -30.0000 -150.0000 52

#__ type_ start__ end____ width___ exp.time_
 44 omega   60.00  102.00   1.0000    9.0000
omega____ theta____ kappa____ phi______ frames
    -      112.0000   15.0000 -150.0000 42

#__ type_ start__ end____ width___ exp.time_
 45 omega  130.00  156.00   1.0000    9.0000
omega____ theta____ kappa____ phi______ frames
    -      112.0000   15.0000 -150.0000 26

#__ type_ start__ end____ width___ exp.time_
 46 omega   69.00   94.00   1.0000    9.0000
omega____ theta____ kappa____ phi______ frames
    -      112.0000  178.0000 -150.0000 25

#__ type_ start__ end____ width___ exp.time_
 47 omega   72.00  100.00   1.0000    9.0000
omega____ theta____ kappa____ phi______ frames
    -      112.0000  -94.0000  -90.0000 28

#__ type_ start__ end____ width___ exp.time_
 48 omega  100.00  138.00   1.0000    9.0000
omega____ theta____ kappa____ phi______ frames
    -      112.0000  178.0000  -60.0000 38

#__ type_ start__ end____ width___ exp.time_
 49 omega   87.00  113.00   1.0000    9.0000
omega____ theta____ kappa____ phi______ frames
    -      112.0000   30.0000   60.0000 26

#__ type_ start__ end____ width___ exp.time_
 50 omega  147.00  178.00   1.0000    9.0000
omega____ theta____ kappa____ phi______ frames
    -      112.0000   30.0000   60.0000 31

#__ type_ start__ end____ width___ exp.time_
 51 omega   66.00  100.00   1.0000    9.0000
omega____ theta____ kappa____ phi______ frames
    -      112.0000  -61.0000 -150.0000 34

#__ type_ start__ end____ width___ exp.time_
 52 omega   90.00  139.00   1.0000    9.0000
omega____ theta____ kappa____ phi______ frames
    -      112.0000  -61.0000 -120.0000 49

#__ type_ start__ end____ width___ exp.time_
 53 omega   67.00   94.00   1.0000    9.0000
omega____ theta____ kappa____ phi______ frames
    -      112.0000  -61.0000   30.0000 27

#__ type_ start__ end____ width___ exp.time_
 54 omega   49.00   84.00   1.0000    9.0000
omega____ theta____ kappa____ phi______ frames
    -      112.0000  -45.0000   90.0000 35

#__ type_ start__ end____ width___ exp.time_
 55 omega   35.00   99.00   1.0000    9.0000
omega____ theta____ kappa____ phi______ frames
    -      112.0000  -15.0000   90.0000 64

#__ type_ start__ end____ width___ exp.time_
 56 omega   49.00   85.00   1.0000    9.0000
omega____ theta____ kappa____ phi______ frames
    -      112.0000  -45.0000  -30.0000 36

#__ type_ start__ end____ width___ exp.time_
 57 omega   73.00   98.00   1.0000    9.0000
omega____ theta____ kappa____ phi______ frames
    -      112.0000  -94.0000   30.0000 25

#__ type_ start__ end____ width___ exp.time_
 58 omega   60.00   86.00   1.0000    9.0000
omega____ theta____ kappa____ phi______ frames
    -      112.0000  178.0000   60.0000 26

#__ type_ start__ end____ width___ exp.time_
 59 omega   89.00  145.00   1.0000    9.0000
omega____ theta____ kappa____ phi______ frames
    -      112.0000   61.0000  -60.0000 56

#__ type_ start__ end____ width___ exp.time_
 60 omega  116.00  141.00   1.0000    9.0000
omega____ theta____ kappa____ phi______ frames
    -      112.0000   77.0000    0.0000 25

#__ type_ start__ end____ width___ exp.time_
 61 omega   88.00  137.00   1.0000    9.0000
omega____ theta____ kappa____ phi______ frames
    -      112.0000   77.0000  150.0000 49

#__ type_ start__ end____ width___ exp.time_
 62 omega   69.00  103.00   1.0000    9.0000
omega____ theta____ kappa____ phi______ frames
    -      112.0000  -69.0000  164.8669 34
;
_diffrn_measurement_device_type 'SuperNova, Dual, Cu at zero, Atlas'
_diffrn_measurement_method '\w scans'
_diffrn_orient_matrix_UB_11 -0.0431465000
_diffrn_orient_matrix_UB_12 -0.0814402000
_diffrn_orient_matrix_UB_13 -0.0492039000
_diffrn_orient_matrix_UB_21 0.0515944000
_diffrn_orient_matrix_UB_22 0.0535795000
_diffrn_orient_matrix_UB_23 -0.0678439000
_diffrn_orient_matrix_UB_31 0.1745995000
_diffrn_orient_matrix_UB_32 -0.0359531000
_diffrn_orient_matrix_UB_33 0.0104596000
_diffrn_radiation_monochromator mirror
_diffrn_radiation_type CuK\a
_diffrn_radiation_wavelength 1.54184
_diffrn_reflns_av_R_equivalents 0.0223
_diffrn_reflns_av_unetI/netI 0.0138
_diffrn_reflns_Laue_measured_fraction_full 1.000
_diffrn_reflns_Laue_measured_fraction_max 0.996
_diffrn_reflns_limit_h_max 10
_diffrn_reflns_limit_h_min -9
_diffrn_reflns_limit_k_max 18
_diffrn_reflns_limit_k_min -18
_diffrn_reflns_limit_l_max 23
_diffrn_reflns_limit_l_min -22
_diffrn_reflns_number 31951
_diffrn_reflns_point_group_measured_fraction_full 1.000
_diffrn_reflns_point_group_measured_fraction_max 0.996
_diffrn_reflns_theta_full 67.684
_diffrn_reflns_theta_max 76.749
_diffrn_reflns_theta_min 3.842
_diffrn_source 'SuperNova (Cu) X-ray Source'
_exptl_absorpt_coefficient_mu 2.882
_exptl_absorpt_correction_T_max 1.00000
_exptl_absorpt_correction_T_min 0.83506
_exptl_absorpt_correction_type multi-scan
_exptl_absorpt_process_details
;
CrysAlisPro, Agilent Technologies,
Version 1.171.36.32 (release 02-08-2013 CrysAlis171 .NET)
(compiled Aug  2 2013,16:46:58)
Empirical absorption correction using spherical harmonics,
 implemented in SCALE3 ABSPACK scaling algorithm.
;
_exptl_crystal_colour 'clear light brown'
_exptl_crystal_colour_lustre clear
_exptl_crystal_colour_modifier light
_exptl_crystal_colour_primary brown
_exptl_crystal_density_diffrn 1.557
_exptl_crystal_description block
_exptl_crystal_F_000 1064
_exptl_crystal_size_max 0.1338
_exptl_crystal_size_mid 0.112
_exptl_crystal_size_min 0.0594
_refine_diff_density_max 0.294
_refine_diff_density_min -0.407
_refine_diff_density_rms 0.047
_refine_ls_extinction_method none
_refine_ls_goodness_of_fit_ref 1.047
_refine_ls_hydrogen_treatment constr
_refine_ls_matrix_type full
_refine_ls_number_parameters 307
_refine_ls_number_reflns 4685
_refine_ls_number_restraints 0
_refine_ls_restrained_S_all 1.047
_refine_ls_R_factor_all 0.0259
_refine_ls_R_factor_gt 0.0253
_refine_ls_shift/su_max 0.002
_refine_ls_shift/su_mean 0.000
_refine_ls_structure_factor_coef Fsqd
_refine_ls_weighting_details 'w=1/[\s^2^(Fo^2^)+(0.0316P)^2^+1.3457P] where P=(Fo^2^+2Fc^2^)/3'
_refine_ls_weighting_scheme calc
_refine_ls_wR_factor_gt 0.0655
_refine_ls_wR_factor_ref 0.0659
_reflns_Friedel_coverage 0.000
_reflns_number_gt 4575
_reflns_number_total 4685
_reflns_threshold_expression 'I > 2\s(I)'
_cod_data_source_file c8dt03912g2.cif
_cod_data_source_block eb104_m
_cod_depositor_comments 'Adding full bibliography for 7049077--7049089.cif.'
_cod_database_code 7049088
_chemical_oxdiff_formula 'C24 H24 N5 O4'
_chemical_oxdiff_usercomment 'Clear, light brown, block 0.15 0.15 0.15'
_shelx_space_group_comment
;
The symmetry employed for this shelxl refinement is uniquely defined
by the following loop, which should always be used as a source of
symmetry information in preference to the above space-group names.
They are only intended as comments.
;
_shelx_estimated_absorpt_t_max 0.847
_shelx_estimated_absorpt_t_min 0.699
_reflns_odcompleteness_completeness 98.89
_reflns_odcompleteness_iscentric 1
_reflns_odcompleteness_theta 77.17
_olex2_refinement_description
;
1. Fixed Uiso
 At 1.2 times of:
  All C(H) groups, All C(H,H) groups
2.a Secondary CH2 refined with riding coordinates:
 C11(H11A,H11B), C18(H18A,H18B)
2.b Aromatic/amide H refined with riding coordinates:
 C2(H2), C3(H3), C4(H4), C5(H5), C7(H7), C8(H8), C9(H9), C10(H10), C14(H14),
 C15(H15), C16(H16), C17(H17), C21(H21), C22(H22), C23(H23), C24(H24)
;
_shelx_shelxl_version_number 2014/7
_ins_header
;
TITL EB104_m in P2(1)/c 
REM P2(1)/c (#14 in standard setting)
CELL 1.54184   8.236302  14.829261  18.245975  90.0000  91.5826  90.0000
ZERR    4.00   0.000044   0.000095   0.000114   0.0000   0.0005   0.0000
LATT  1
SYMM -x, y+1/2,-z+1/2 
SFAC C H N O
UNIT 96.00 96.00 20.00 16.00
TREF
HKLF 4
END
;
_olex2_submission_special_instructions 'No special instructions were received'

loop_
_space_group_symop_operation_xyz
'x, y, z'
'-x, y+1/2, -z+1/2'
'-x, -y, -z'
'x, -y-1/2, z-1/2'

loop_
_atom_site_label
_atom_site_type_symbol
_atom_site_fract_x
_atom_site_fract_y
_atom_site_fract_z
_atom_site_U_iso_or_equiv
_atom_site_adp_type
_atom_site_occupancy
_atom_site_site_symmetry_order
_atom_site_calc_flag
_atom_site_refinement_flags_posn
O1 O 0.9783(2) 0.33781(10) 0.29570(10) 0.0594(4) Uani 1 1 d .
O2 O 0.91600(17) 0.37518(11) 0.40520(8) 0.0497(4) Uani 1 1 d .
O3 O 0.84750(15) 0.73909(9) 0.39907(7) 0.0375(3) Uani 1 1 d .
O4 O 0.78854(19) 0.66871(9) 0.49836(7) 0.0447(3) Uani 1 1 d .
N1 N 1.06496(14) 0.52271(9) 0.13087(7) 0.0235(2) Uani 1 1 d .
N2 N 0.63760(14) 0.70038(8) 0.19546(6) 0.0211(2) Uani 1 1 d .
N3 N 0.84926(15) 0.61299(8) 0.15842(7) 0.0226(2) Uani 1 1 d .
N4 N 0.97822(17) 0.39127(11) 0.34633(9) 0.0367(3) Uani 1 1 d .
N5 N 0.78024(16) 0.67745(9) 0.43134(7) 0.0290(3) Uani 1 1 d .
C1 C 0.96479(16) 0.59373(10) 0.11110(8) 0.0220(3) Uani 1 1 d .
C2 C 1.00395(18) 0.64161(10) 0.04665(8) 0.0249(3) Uani 1 1 d .
H2 H 0.9405 0.6923 0.0320 0.030 Uiso 1 1 calc R
C3 C 1.13172(19) 0.61576(11) 0.00528(9) 0.0282(3) Uani 1 1 d .
H3 H 1.1538 0.6471 -0.0388 0.034 Uiso 1 1 calc R
C4 C 1.23026(18) 0.54331(11) 0.02762(9) 0.0307(3) Uani 1 1 d .
H4 H 1.3196 0.5253 -0.0008 0.037 Uiso 1 1 calc R
C5 C 1.19597(18) 0.49927(10) 0.09050(9) 0.0288(3) Uani 1 1 d .
H5 H 1.2642 0.4512 0.1068 0.035 Uiso 1 1 calc R
C6 C 0.71520(17) 0.65860(9) 0.13885(8) 0.0207(3) Uani 1 1 d .
C7 C 0.63599(17) 0.66310(10) 0.06903(8) 0.0229(3) Uani 1 1 d .
H7 H 0.6871 0.6376 0.0278 0.027 Uiso 1 1 calc R
C8 C 0.48797(18) 0.70325(10) 0.05979(8) 0.0250(3) Uani 1 1 d .
H8 H 0.4373 0.7056 0.0124 0.030 Uiso 1 1 calc R
C9 C 0.40976(18) 0.74121(10) 0.12014(8) 0.0263(3) Uani 1 1 d .
H9 H 0.3052 0.7677 0.1145 0.032 Uiso 1 1 calc R
C10 C 0.48787(17) 0.73894(10) 0.18670(8) 0.0237(3) Uani 1 1 d .
H10 H 0.4373 0.7647 0.2279 0.028 Uiso 1 1 calc R
C11 C 1.02946(19) 0.46945(10) 0.19676(8) 0.0273(3) Uani 1 1 d .
H11A H 1.0862 0.4107 0.1940 0.033 Uiso 1 1 calc R
H11B H 0.9113 0.4572 0.1974 0.033 Uiso 1 1 calc R
C12 C 1.08109(17) 0.51642(10) 0.26769(8) 0.0250(3) Uani 1 1 d .
C13 C 1.05582(18) 0.47985(11) 0.33726(9) 0.0290(3) Uani 1 1 d .
C14 C 1.10095(19) 0.52397(13) 0.40190(9) 0.0340(4) Uani 1 1 d .
H14 H 1.0814 0.4967 0.4479 0.041 Uiso 1 1 calc R
C15 C 1.1740(2) 0.60720(13) 0.39898(9) 0.0350(4) Uani 1 1 d .
H15 H 1.2062 0.6376 0.4428 0.042 Uiso 1 1 calc R
C16 C 1.2002(2) 0.64631(12) 0.33118(10) 0.0320(3) Uani 1 1 d .
H16 H 1.2496 0.7041 0.3285 0.038 Uiso 1 1 calc R
C17 C 1.15430(18) 0.60121(11) 0.26726(8) 0.0272(3) Uani 1 1 d .
H17 H 1.1735 0.6292 0.2215 0.033 Uiso 1 1 calc R
C18 C 0.71292(17) 0.70044(10) 0.26968(8) 0.0234(3) Uani 1 1 d .
H18A H 0.6808 0.7559 0.2958 0.028 Uiso 1 1 calc R
H18B H 0.8326 0.7007 0.2660 0.028 Uiso 1 1 calc R
C19 C 0.66167(17) 0.61865(10) 0.31299(8) 0.0225(3) Uani 1 1 d .
C20 C 0.68834(18) 0.60966(10) 0.38894(8) 0.0251(3) Uani 1 1 d .
C21 C 0.6322(2) 0.53638(11) 0.42827(8) 0.0315(3) Uani 1 1 d .
H21 H 0.6518 0.5330 0.4798 0.038 Uiso 1 1 calc R
C22 C 0.5478(2) 0.46834(11) 0.39224(9) 0.0340(3) Uani 1 1 d .
H22 H 0.5074 0.4183 0.4187 0.041 Uiso 1 1 calc R
C23 C 0.5228(2) 0.47404(11) 0.31692(9) 0.0302(3) Uani 1 1 d .
H23 H 0.4668 0.4270 0.2915 0.036 Uiso 1 1 calc R
C24 C 0.57889(18) 0.54771(10) 0.27848(8) 0.0253(3) Uani 1 1 d .
H24 H 0.5603 0.5500 0.2269 0.030 Uiso 1 1 calc R
Br1 Br 0.44352(2) 0.86526(2) 0.36421(2) 0.02781(6) Uani 1 1 d .

loop_
_atom_site_aniso_label
_atom_site_aniso_U_11
_atom_site_aniso_U_22
_atom_site_aniso_U_33
_atom_site_aniso_U_23
_atom_site_aniso_U_13
_atom_site_aniso_U_12
O1 0.0848(12) 0.0285(7) 0.0659(10) 0.0056(7) 0.0189(9) -0.0092(7)
O2 0.0367(7) 0.0655(9) 0.0471(8) 0.0231(7) 0.0007(6) -0.0168(6)
O3 0.0358(6) 0.0438(7) 0.0326(6) -0.0090(5) -0.0031(5) -0.0090(5)
O4 0.0661(9) 0.0453(7) 0.0222(6) -0.0069(5) -0.0095(6) 0.0018(6)
N1 0.0213(6) 0.0239(6) 0.0254(6) -0.0022(5) 0.0001(5) 0.0018(4)
N2 0.0220(5) 0.0208(5) 0.0206(6) -0.0014(4) 0.0022(4) -0.0009(4)
N3 0.0218(6) 0.0252(6) 0.0209(6) -0.0002(5) 0.0021(4) 0.0022(5)
N4 0.0287(7) 0.0365(8) 0.0449(8) 0.0171(7) 0.0004(6) -0.0003(6)
N5 0.0293(6) 0.0329(7) 0.0247(6) -0.0065(5) -0.0031(5) 0.0069(5)
C1 0.0200(6) 0.0239(7) 0.0221(7) -0.0033(5) -0.0005(5) 0.0001(5)
C2 0.0221(7) 0.0300(7) 0.0227(7) -0.0003(5) 0.0002(5) -0.0006(5)
C3 0.0258(7) 0.0348(8) 0.0244(7) -0.0042(6) 0.0040(6) -0.0068(6)
C4 0.0229(7) 0.0323(8) 0.0373(8) -0.0120(7) 0.0092(6) -0.0034(6)
C5 0.0211(7) 0.0264(7) 0.0390(8) -0.0089(6) 0.0015(6) 0.0020(6)
C6 0.0214(6) 0.0192(6) 0.0216(6) -0.0002(5) 0.0033(5) -0.0018(5)
C7 0.0237(7) 0.0234(7) 0.0216(7) -0.0020(5) 0.0024(5) -0.0009(5)
C8 0.0246(7) 0.0249(7) 0.0255(7) 0.0007(6) -0.0013(5) -0.0012(5)
C9 0.0217(6) 0.0255(7) 0.0317(8) -0.0007(6) 0.0013(6) 0.0023(5)
C10 0.0231(6) 0.0210(6) 0.0274(7) -0.0031(5) 0.0052(5) 0.0004(5)
C11 0.0274(7) 0.0229(7) 0.0316(8) 0.0029(6) -0.0014(6) 0.0005(6)
C12 0.0193(6) 0.0268(7) 0.0288(7) 0.0043(6) 0.0005(5) 0.0027(5)
C13 0.0214(7) 0.0319(8) 0.0340(8) 0.0100(6) 0.0019(6) 0.0021(6)
C14 0.0264(7) 0.0488(10) 0.0269(8) 0.0097(7) 0.0027(6) 0.0040(7)
C15 0.0313(8) 0.0466(10) 0.0269(8) -0.0016(7) -0.0013(6) 0.0022(7)
C16 0.0289(8) 0.0344(8) 0.0326(8) -0.0006(6) -0.0003(6) -0.0028(6)
C17 0.0260(7) 0.0300(8) 0.0255(7) 0.0045(6) 0.0006(6) -0.0022(6)
C18 0.0237(6) 0.0256(7) 0.0208(7) -0.0050(5) 0.0010(5) -0.0019(5)
C19 0.0211(6) 0.0252(7) 0.0214(7) -0.0028(5) 0.0017(5) 0.0034(5)
C20 0.0252(7) 0.0279(7) 0.0220(7) -0.0046(6) -0.0004(5) 0.0048(6)
C21 0.0412(9) 0.0321(8) 0.0213(7) 0.0007(6) 0.0014(6) 0.0085(7)
C22 0.0467(9) 0.0269(8) 0.0288(8) 0.0034(6) 0.0071(7) 0.0020(7)
C23 0.0372(8) 0.0249(7) 0.0287(8) -0.0018(6) 0.0029(6) -0.0015(6)
C24 0.0290(7) 0.0256(7) 0.0213(7) -0.0026(5) 0.0004(5) 0.0002(6)
Br1 0.03090(10) 0.03236(10) 0.02046(9) -0.00440(5) 0.00609(6) -0.00549(6)

loop_
_atom_type_symbol
_atom_type_description
_atom_type_scat_dispersion_real
_atom_type_scat_dispersion_imag
_atom_type_scat_source
C C 0.0180 0.0090 'International Tables Vol C Tables 4.2.6.8 and 6.1.1.4'
H H 0.0000 0.0000 'International Tables Vol C Tables 4.2.6.8 and 6.1.1.4'
Br Br -0.6760 1.2810 'International Tables Vol C Tables 4.2.6.8 and 6.1.1.4'
N N 0.0310 0.0180 'International Tables Vol C Tables 4.2.6.8 and 6.1.1.4'
O O 0.0490 0.0320 'International Tables Vol C Tables 4.2.6.8 and 6.1.1.4'

loop_
_exptl_crystal_face_index_h
_exptl_crystal_face_index_k
_exptl_crystal_face_index_l
_exptl_crystal_face_perp_dist
_exptl_oxdiff_crystal_face_indexfrac_h
_exptl_oxdiff_crystal_face_indexfrac_k
_exptl_oxdiff_crystal_face_indexfrac_l
_exptl_oxdiff_crystal_face_x
_exptl_oxdiff_crystal_face_y
_exptl_oxdiff_crystal_face_z
0 1 0 0.0640 0.0000 1.0000 -0.0000 -0.0814 0.0536 -0.0360
0 -1 0 0.0480 -0.0000 -1.0000 0.0000 0.0814 -0.0536 0.0360
-1 0 0 0.0660 -1.0000 -0.0000 0.0000 0.0431 -0.0516 -0.1746
1 0 0 0.0660 1.0000 0.0000 -0.0000 -0.0431 0.0516 0.1746
0 0 1 0.0342 -0.0000 0.0000 1.0000 -0.0492 -0.0678 0.0105
0 0 -1 0.0252 0.0000 -0.0000 -1.0000 0.0492 0.0678 -0.0105

loop_
_geom_angle_atom_site_label_1
_geom_angle_atom_site_label_2
_geom_angle_atom_site_label_3
_geom_angle
C1 N1 C11 119.45(12)
C5 N1 C1 121.86(13)
C5 N1 C11 118.68(13)
C6 N2 C18 119.82(12)
C10 N2 C6 122.50(12)
C10 N2 C18 117.61(12)
C1 N3 C6 122.35(13)
O1 N4 O2 123.17(16)
O1 N4 C13 119.10(15)
O2 N4 C13 117.73(16)
O3 N5 O4 122.82(14)
O3 N5 C20 119.39(13)
O4 N5 C20 117.78(14)
N1 C1 C2 116.80(13)
N3 C1 N1 115.24(13)
N3 C1 C2 127.75(13)
C1 C2 H2 119.5
C3 C2 C1 120.91(14)
C3 C2 H2 119.5
C2 C3 H3 119.9
C2 C3 C4 120.21(15)
C4 C3 H3 119.9
C3 C4 H4 120.6
C5 C4 C3 118.89(14)
C5 C4 H4 120.6
N1 C5 H5 119.4
C4 C5 N1 121.25(14)
C4 C5 H5 119.4
N2 C6 C7 116.20(13)
N3 C6 N2 115.15(12)
N3 C6 C7 128.41(13)
C6 C7 H7 119.3
C8 C7 C6 121.33(13)
C8 C7 H7 119.3
C7 C8 H8 119.8
C7 C8 C9 120.31(14)
C9 C8 H8 119.8
C8 C9 H9 120.9
C10 C9 C8 118.25(13)
C10 C9 H9 120.9
N2 C10 H10 119.4
C9 C10 N2 121.27(13)
C9 C10 H10 119.4
N1 C11 H11A 109.0
N1 C11 H11B 109.0
N1 C11 C12 113.05(12)
H11A C11 H11B 107.8
C12 C11 H11A 109.0
C12 C11 H11B 109.0
C13 C12 C11 123.29(14)
C17 C12 C11 121.28(13)
C17 C12 C13 115.42(14)
C12 C13 N4 121.53(15)
C14 C13 N4 115.55(14)
C14 C13 C12 122.91(15)
C13 C14 H14 120.1
C15 C14 C13 119.78(15)
C15 C14 H14 120.1
C14 C15 H15 120.4
C14 C15 C16 119.23(16)
C16 C15 H15 120.4
C15 C16 H16 119.9
C17 C16 C15 120.15(16)
C17 C16 H16 119.9
C12 C17 H17 118.7
C16 C17 C12 122.51(15)
C16 C17 H17 118.7
N2 C18 H18A 109.4
N2 C18 H18B 109.4
N2 C18 C19 111.27(11)
H18A C18 H18B 108.0
C19 C18 H18A 109.4
C19 C18 H18B 109.4
C20 C19 C18 123.58(13)
C24 C19 C18 120.57(13)
C24 C19 C20 115.82(14)
C19 C20 N5 121.35(14)
C21 C20 N5 116.01(13)
C21 C20 C19 122.64(14)
C20 C21 H21 120.1
C22 C21 C20 119.74(14)
C22 C21 H21 120.1
C21 C22 H22 120.5
C21 C22 C23 119.09(15)
C23 C22 H22 120.5
C22 C23 H23 119.7
C24 C23 C22 120.52(15)
C24 C23 H23 119.7
C19 C24 H24 118.9
C23 C24 C19 122.16(14)
C23 C24 H24 118.9

loop_
_geom_bond_atom_site_label_1
_geom_bond_atom_site_label_2
_geom_bond_distance
O1 N4 1.217(2)
O2 N4 1.226(2)
O3 N5 1.2275(19)
O4 N5 1.2297(18)
N1 C1 1.3797(19)
N1 C5 1.3682(19)
N1 C11 1.4745(19)
N2 C6 1.3769(18)
N2 C10 1.3647(19)
N2 C18 1.4739(18)
N3 C1 1.3334(18)
N3 C6 1.3350(19)
N4 C13 1.472(2)
N5 C20 1.466(2)
C1 C2 1.418(2)
C2 H2 0.9500
C2 C3 1.367(2)
C3 H3 0.9500
C3 C4 1.400(2)
C4 H4 0.9500
C4 C5 1.357(2)
C5 H5 0.9500
C6 C7 1.417(2)
C7 H7 0.9500
C7 C8 1.363(2)
C8 H8 0.9500
C8 C9 1.408(2)
C9 H9 0.9500
C9 C10 1.359(2)
C10 H10 0.9500
C11 H11A 0.9900
C11 H11B 0.9900
C11 C12 1.520(2)
C12 C13 1.401(2)
C12 C17 1.395(2)
C13 C14 1.390(2)
C14 H14 0.9500
C14 C15 1.375(3)
C15 H15 0.9500
C15 C16 1.388(2)
C16 H16 0.9500
C16 C17 1.388(2)
C17 H17 0.9500
C18 H18A 0.9900
C18 H18B 0.9900
C18 C19 1.514(2)
C19 C20 1.403(2)
C19 C24 1.394(2)
C20 C21 1.389(2)
C21 H21 0.9500
C21 C22 1.381(2)
C22 H22 0.9500
C22 C23 1.386(2)
C23 H23 0.9500
C23 C24 1.384(2)
C24 H24 0.9500

loop_
_geom_torsion_atom_site_label_1
_geom_torsion_atom_site_label_2
_geom_torsion_atom_site_label_3
_geom_torsion_atom_site_label_4
_geom_torsion
O1 N4 C13 C12 21.5(2)
O1 N4 C13 C14 -158.73(17)
O2 N4 C13 C12 -158.43(15)
O2 N4 C13 C14 21.4(2)
O3 N5 C20 C19 -6.6(2)
O3 N5 C20 C21 172.58(14)
O4 N5 C20 C19 174.69(14)
O4 N5 C20 C21 -6.2(2)
N1 C1 C2 C3 2.3(2)
N1 C11 C12 C13 178.28(13)
N1 C11 C12 C17 -0.1(2)
N2 C6 C7 C8 -2.8(2)
N2 C18 C19 C20 -167.18(13)
N2 C18 C19 C24 10.85(18)
N3 C1 C2 C3 176.83(14)
N3 C6 C7 C8 171.32(14)
N4 C13 C14 C15 -179.87(14)
N5 C20 C21 C22 -178.48(14)
C1 N1 C5 C4 -2.1(2)
C1 N1 C11 C12 -77.87(16)
C1 N3 C6 N2 -158.02(13)
C1 N3 C6 C7 27.8(2)
C1 C2 C3 C4 -2.5(2)
C2 C3 C4 C5 0.4(2)
C3 C4 C5 N1 1.9(2)
C5 N1 C1 N3 -175.23(13)
C5 N1 C1 C2 0.0(2)
C5 N1 C11 C12 102.94(15)
C6 N2 C10 C9 -2.7(2)
C6 N2 C18 C19 -89.47(15)
C6 N3 C1 N1 -158.85(13)
C6 N3 C1 C2 26.5(2)
C6 C7 C8 C9 -0.2(2)
C7 C8 C9 C10 1.9(2)
C8 C9 C10 N2 -0.5(2)
C10 N2 C6 N3 -170.64(13)
C10 N2 C6 C7 4.26(19)
C10 N2 C18 C19 87.55(15)
C11 N1 C1 N3 5.60(19)
C11 N1 C1 C2 -179.17(12)
C11 N1 C5 C4 177.06(14)
C11 C12 C13 N4 0.9(2)
C11 C12 C13 C14 -178.88(14)
C11 C12 C17 C16 178.89(15)
C12 C13 C14 C15 -0.1(2)
C13 C12 C17 C16 0.4(2)
C13 C14 C15 C16 0.6(2)
C14 C15 C16 C17 -0.6(3)
C15 C16 C17 C12 0.1(3)
C17 C12 C13 N4 179.36(13)
C17 C12 C13 C14 -0.4(2)
C18 N2 C6 N3 6.22(18)
C18 N2 C6 C7 -178.87(12)
C18 N2 C10 C9 -179.63(13)
C18 C19 C20 N5 -4.7(2)
C18 C19 C20 C21 176.24(14)
C18 C19 C24 C23 -176.61(14)
C19 C20 C21 C22 0.7(2)
C20 C19 C24 C23 1.6(2)
C20 C21 C22 C23 0.9(3)
C21 C22 C23 C24 -1.2(3)
C22 C23 C24 C19 -0.1(2)
C24 C19 C20 N5 177.22(13)
C24 C19 C20 C21 -1.9(2)
